data_7057011
loop_
_publ_author_name
'Canard, Gabriel'
'Chen, Zhongrui'
'Suryaningtias, Aprilliyani'
'Jean, Marion'
'Vanthuyne, Nicolas'
'Giorgi, Michel'
'Roussel, Christian'
'Siri, Olivier'

_publ_section_title
;
 Regioselective addition of DDQ on a quinoid ring: an entry into chiral
 zwitterionic bridging ligands
;
_journal_issue 10
_journal_name_full 'New Journal of Chemistry'
_journal_page_first 8247
_journal_paper_doi 10.1039/C7NJ03765A
_journal_volume 42
_journal_year 2018
_chemical_formula_moiety 'C22 H22 Cl2 N4 O4'
_chemical_formula_sum 'C22 H22 Cl2 N4 O4'
_chemical_formula_weight 477.33
_space_group_crystal_system monoclinic
_space_group_IT_number 14
_space_group_name_Hall '-P 2ybc'
_space_group_name_H-M_alt 'P 1 21/c 1'
_symmetry_space_group_name_Hall '-P 2ybc'
_symmetry_space_group_name_H-M 'P 1 21/c 1'
_atom_sites_solution_hydrogens geom
_audit_creation_date 2017-09-05
_audit_creation_method
;
Olex2 1.2
(compiled 2017.08.10 svn.r3461 for OlexSys, GUI svn.r5381)
;
_audit_update_record
;
2017-09-06 deposited with the CCDC.
2018-02-12 downloaded from the CCDC.
;
_cell_angle_alpha 90
_cell_angle_beta 103.255(10)
_cell_angle_gamma 90
_cell_formula_units_Z 4
_cell_length_a 13.4139(16)
_cell_length_b 19.1246(19)
_cell_length_c 9.4516(9)
_cell_measurement_reflns_used 2594
_cell_measurement_temperature 293
_cell_measurement_theta_max 60.8010
_cell_measurement_theta_min 4.6130
_cell_volume 2360.1(4)
_computing_cell_refinement 'CrysAlisPro 1.171.38.43 (Rigaku OD, 2015)'
_computing_data_collection 'CrysAlisPro 1.171.38.43 (Rigaku OD, 2015)'
_computing_data_reduction 'CrysAlisPro 1.171.38.43 (Rigaku OD, 2015)'
_computing_molecular_graphics 'Olex2 (Dolomanov et al., 2009)'
_computing_publication_material 'Olex2 (Dolomanov et al., 2009)'
_computing_structure_refinement 'ShelXL (Sheldrick, 2015)'
_diffrn_ambient_temperature 293
_diffrn_detector 'CCD plate'
_diffrn_detector_area_resol_mean 5.3048
_diffrn_detector_type AtlasS2
_diffrn_measured_fraction_theta_full 0.978
_diffrn_measured_fraction_theta_max 0.978
_diffrn_measurement_details
;
List of Runs (angles in degrees, time in seconds):

  # Type    Start    End  Width  t~exp~   \w     \q     \k     \f   Frames
#--------------------------------------------------------------------------
  1  \w   -121.00   9.00   1.00   10.00    --  -32.96 -38.00   0.00  130
  2  \w   -121.00 -89.00   1.00   10.00    --  -32.96 -99.00 120.00   32
  3  \w   -127.00   2.00   1.00   10.00    --  -32.96 -77.00 150.00  129
  4  \w    -83.00 -33.00   1.00   10.00    --  -32.96 -57.00 150.00   50
  5  \w    -64.00  55.00   1.00   10.00    --  -32.96  57.00 120.00  119
  6  \w    -91.00 -63.00   1.00   10.00    --  -32.96 -38.00  60.00   28
  7  \w   -124.00 -95.00   1.00   10.00    --  -32.96 -99.00-150.00   29
  8  \w     99.00 128.00   1.00   10.00    --   32.96 178.00-180.00   29
  9  \w     98.00 175.00   1.00   45.00    --   98.76  77.00 150.00   77
 10  \w     61.00  86.00   1.00   45.00    --   98.76  45.00-180.00   25
 11  \w     95.00 178.00   1.00   45.00    --   98.76  77.00  90.00   83
 12  \w     57.00  85.00   1.00   45.00    --   98.76  77.00 150.00   28
 13  \w     60.00  85.00   1.00   45.00    --   98.76  45.00 120.00   25
 14  \w     57.00  88.00   1.00   45.00    --   98.76  77.00-180.00   31
 15  \w     64.00  95.00   1.00   45.00    --   98.76  61.00-180.00   31
 16  \w     57.00  85.00   1.00   45.00    --   98.76  77.00  90.00   28
 17  \w     59.00  87.00   1.00   45.00    --   98.76  61.00 150.00   28
 18  \w     92.00 163.00   1.00   45.00    --   98.76  77.00  60.00   71
 19  \w     59.00  87.00   1.00   45.00    --   98.76  61.00  90.00   28
 20  \w     61.00  86.00   1.00   45.00    --   98.76  61.00 120.00   25
 21  \w     98.00 172.00   1.00   45.00    --   98.76  77.00 120.00   74
 22  \w    102.00 145.00   1.00   45.00    --   98.76 111.00  30.00   43
 23  \w    102.00 173.00   1.00   45.00    --   98.76  77.00-180.00   71
 24  \w     73.00 174.00   1.00   45.00    --   98.76  61.00-150.00  101
 25  \w     59.00 147.00   1.00   45.00    --   98.76 178.00-120.00   88
 26  \w     60.00  87.00   1.00   45.00    --   98.76  45.00  90.00   27
 27  \w     57.00  85.00   1.00   45.00    --   98.76  77.00 120.00   28
 28  \w     62.00  87.00   1.00   45.00    --   98.76  45.00 150.00   25
 29  \w     57.00  85.00   1.00   45.00    --   98.76  77.00  60.00   28
 30  \w      4.00 139.00   1.00   45.00    --   98.76 -77.00-180.00  135
;
_diffrn_measurement_device 'four-circle diffractometer'
_diffrn_measurement_device_type 'SuperNova, Dual, Cu at zero, AtlasS2'
_diffrn_measurement_method '\w scans'
_diffrn_orient_matrix_type 'CrysAlisPro convention (1999,Acta A55,543-557)'
_diffrn_orient_matrix_UB_11 0.1084659000
_diffrn_orient_matrix_UB_12 -0.0220667000
_diffrn_orient_matrix_UB_13 -0.0108622000
_diffrn_orient_matrix_UB_21 -0.0259468000
_diffrn_orient_matrix_UB_22 0.0195179000
_diffrn_orient_matrix_UB_23 -0.1624183000
_diffrn_orient_matrix_UB_31 0.0387391000
_diffrn_orient_matrix_UB_32 0.0749745000
_diffrn_orient_matrix_UB_33 0.0389991000
_diffrn_radiation_monochromator mirror
_diffrn_radiation_probe x-ray
_diffrn_radiation_type CuK\a
_diffrn_radiation_wavelength 1.54184
_diffrn_reflns_av_unetI/netI 0.0658
_diffrn_reflns_Laue_measured_fraction_full 0.978
_diffrn_reflns_Laue_measured_fraction_max 0.978
_diffrn_reflns_limit_h_max 15
_diffrn_reflns_limit_h_min -15
_diffrn_reflns_limit_k_max 22
_diffrn_reflns_limit_k_min -22
_diffrn_reflns_limit_l_max 11
_diffrn_reflns_limit_l_min -10
_diffrn_reflns_number 6451
_diffrn_reflns_point_group_measured_fraction_full 0.978
_diffrn_reflns_point_group_measured_fraction_max 0.978
_diffrn_reflns_theta_full 66.581
_diffrn_reflns_theta_max 66.581
_diffrn_reflns_theta_min 4.100
_diffrn_source 'micro-focus sealed X-ray tube'
_diffrn_source_type 'SuperNova (Cu) X-ray Source'
_exptl_absorpt_coefficient_mu 2.776
_exptl_absorpt_correction_T_max 1.00000
_exptl_absorpt_correction_T_min 0.90947
_exptl_absorpt_correction_type multi-scan
_exptl_absorpt_process_details
;
CrysAlisPro 1.171.38.43 (Rigaku Oxford Diffraction, 2015)
Empirical absorption correction using spherical harmonics,
 implemented in SCALE3 ABSPACK scaling algorithm.
;
_exptl_crystal_colour red
_exptl_crystal_colour_primary red
_exptl_crystal_density_diffrn 1.343
_exptl_crystal_description prism
_exptl_crystal_F_000 992
_exptl_crystal_recrystallization_method 'Re-crystallisation from solvent: Toluene'
_exptl_crystal_size_max 0.05
_exptl_crystal_size_mid 0.05
_exptl_crystal_size_min 0.01
_refine_diff_density_max 0.445
_refine_diff_density_min -0.417
_refine_diff_density_rms 0.063
_refine_ls_extinction_method none
_refine_ls_goodness_of_fit_ref 1.032
_refine_ls_hydrogen_treatment constr
_refine_ls_matrix_type full
_refine_ls_number_parameters 321
_refine_ls_number_reflns 6451
_refine_ls_number_restraints 27
_refine_ls_restrained_S_all 1.032
_refine_ls_R_factor_all 0.1383
_refine_ls_R_factor_gt 0.0820
_refine_ls_shift/su_max 0.003
_refine_ls_shift/su_mean 0.000
_refine_ls_structure_factor_coef Fsqd
_refine_ls_weighting_details 'w=1/[\s^2^(Fo^2^)+(0.1057P)^2^+1.5351P] where P=(Fo^2^+2Fc^2^)/3'
_refine_ls_weighting_scheme calc
_refine_ls_wR_factor_gt 0.2048
_refine_ls_wR_factor_ref 0.2342
_reflns_Friedel_coverage 0.000
_reflns_number_gt 3612
_reflns_number_total 6451
_reflns_threshold_expression 'I > 2\s(I)'
_cod_data_source_file c7nj03765a2.cif
_cod_data_source_block recri23_2
_cod_depositor_comments 'Adding full bibliography for 7057011.cif.'
_cod_database_code 7057011
_shelx_shelxl_version_number 2016/4
_shelx_space_group_comment
;
The symmetry employed for this shelxl refinement is uniquely defined
by the following loop, which should always be used as a source of
symmetry information in preference to the above space-group names.
They are only intended as comments.
;
_shelx_estimated_absorpt_t_max 0.973
_shelx_estimated_absorpt_t_min 0.874
_olex2_refinement_description
;
1. Twinned data refinement
 Scales: 0.553(2)
 0.447(2)
2. Fixed Uiso
 At 1.2 times of:
  All C(H) groups, All C(H,H) groups, All C(H,H,H,H) groups, All N(H) groups
 At 1.5 times of:
  All C(H,H,H) groups, All O(H) groups
3. Restrained distances
 C24-C25
 1.54 with sigma of 0.02
 C17-C18
 1.54 with sigma of 0.005
 C23-C25
 2.5 with sigma of 0.04
4. Rigid bond restraints
 C20, C21, C22
 with sigma for 1-2 distances of 0.001 and sigma for 1-3 distances of 0.001
 C16, C17, C18
 with sigma for 1-2 distances of 0.001 and sigma for 1-3 distances of 0.001
5. Uiso/Uaniso restraints and constraints
C23 \\sim C24 \\sim C25: within 1.7A with sigma of 0.001 and sigma for terminal
atoms of 0.001
C17 \\sim C18: within 1.7A with sigma of 0.001 and sigma for terminal atoms of
0.001
6. Others
 Fixed Sof: H19A(0.5) H19B(0.5) H19C(0.5) H19D(0.5) C20(0.5) H20A(0.5)
 H20B(0.5) C21(0.5) H21A(0.5) H21B(0.5) C22(0.5) H22A(0.5) H22B(0.5) H22C(0.5)
 C23(0.5) H23A(0.5) H23B(0.5) C24(0.5) H24A(0.5) H24B(0.5) C25(0.5) H25A(0.5)
 H25B(0.5) H25C(0.5)
7.a Secondary CH2 refined with riding coordinates:
 C15(H15A,H15B), C16(H16A,H16B), C17(H17A,H17B), C19(H19A,H19B), C19(H19C,
 H19D), C20(H20A,H20B), C21(H21A,H21B), C23(H23A,H23B), C24(H24A,H24B)
7.b Aromatic/amide H refined with riding coordinates:
 N1(H1), N2(H2), C4(H4)
7.c Idealised Me refined as rotating group:
 C18(H18A,H18B,H18C), C22(H22A,H22B,H22C), C25(H25A,H25B,H25C)
7.d Idealised tetrahedral OH refined as rotating group:
 O3(H3)
;
_olex2_submission_special_instructions 'No special instructions were received'
_oxdiff_exptl_absorpt_empirical_details
;
Empirical correction (ABSPACK) includes:
- Absorption correction using spherical harmonics
- Frame scaling
;
_oxdiff_exptl_absorpt_empirical_full_max 1.414
_oxdiff_exptl_absorpt_empirical_full_min 0.781
_oxdiff_twin_integration_method simultaneous
_oxdiff_twin_items 2
_twin_special_details
;
Component 2 rotated by -179.6263\% 
 around [-0.31 0.00 0.95] (reciprocal) or [-0.00 -0.00 1.00] (direct)
;

loop_
_space_group_symop_operation_xyz
'x, y, z'
'-x, y+1/2, -z+1/2'
'-x, -y, -z'
'x, -y-1/2, z-1/2'

loop_
_atom_site_label
_atom_site_type_symbol
_atom_site_fract_x
_atom_site_fract_y
_atom_site_fract_z
_atom_site_U_iso_or_equiv
_atom_site_adp_type
_atom_site_occupancy
_atom_site_site_symmetry_order
_atom_site_calc_flag
_atom_site_refinement_flags_posn
_atom_site_refinement_flags_adp
_atom_site_refinement_flags_occupancy
_atom_site_disorder_assembly
_atom_site_disorder_group
Cl1 Cl 0.0735(2) 0.22990(13) 0.4669(3) 0.1191(12) Uani 1 1 d . . . . .
Cl2 Cl 0.05395(16) 0.38731(12) 0.3744(3) 0.0916(8) Uani 1 1 d . . . . .
O1 O 0.3357(3) 0.3767(2) 0.4137(4) 0.0517(11) Uani 1 1 d . . . . .
O2 O 0.5126(3) 0.4298(3) 0.8869(4) 0.0634(13) Uani 1 1 d . . . . .
O3 O 0.2359(4) 0.1981(3) 0.6979(6) 0.0823(18) Uani 1 1 d . . . . .
H3 H 0.286798 0.185901 0.758913 0.123 Uiso 1 1 calc GR . . . .
O4 O 0.2100(4) 0.4736(2) 0.5590(5) 0.0630(13) Uani 1 1 d . . . . .
N1 N 0.5037(4) 0.3968(3) 0.3182(5) 0.0531(14) Uani 1 1 d . . . . .
H1 H 0.443290 0.388390 0.266591 0.064 Uiso 1 1 calc R . . . .
N2 N 0.6788(4) 0.4603(3) 0.7984(5) 0.0525(14) Uani 1 1 d . . . . .
H2 H 0.667550 0.466808 0.883484 0.063 Uiso 1 1 calc R . . . .
N3 N 0.4525(7) 0.2656(4) 0.9556(10) 0.140(4) Uani 1 1 d . . . . .
N4 N 0.2898(5) 0.4601(4) 0.9269(8) 0.088(2) Uani 1 1 d . . . . .
C1 C 0.4152(4) 0.4038(3) 0.6533(6) 0.0405(13) Uani 1 1 d . . . . .
C2 C 0.4149(4) 0.3947(3) 0.5087(6) 0.0413(14) Uani 1 1 d . . . . .
C3 C 0.5116(5) 0.4063(3) 0.4585(6) 0.0416(14) Uani 1 1 d . . . . .
C4 C 0.6024(5) 0.4267(3) 0.5528(6) 0.0448(14) Uani 1 1 d . . . . .
H4 H 0.662052 0.433238 0.520126 0.054 Uiso 1 1 calc R . . . .
C5 C 0.6006(5) 0.4371(3) 0.6976(6) 0.0448(14) Uani 1 1 d . . . . .
C6 C 0.5053(5) 0.4236(3) 0.7564(6) 0.0445(14) Uani 1 1 d . . . . .
C7 C 0.3171(5) 0.3867(3) 0.7040(6) 0.0429(14) Uani 1 1 d . . . . .
C8 C 0.3133(5) 0.3106(3) 0.7432(7) 0.0505(16) Uani 1 1 d . . . . .
C9 C 0.2420(5) 0.2663(3) 0.6714(7) 0.0530(16) Uani 1 1 d . . . . .
C10 C 0.1582(5) 0.2905(4) 0.5531(8) 0.063(2) Uani 1 1 d . . . . .
C11 C 0.1496(5) 0.3575(4) 0.5125(7) 0.0554(17) Uani 1 1 d . . . . .
C12 C 0.2234(5) 0.4123(4) 0.5848(7) 0.0502(16) Uani 1 1 d . . . . .
C13 C 0.3910(6) 0.2850(4) 0.8635(9) 0.075(2) Uani 1 1 d . . . . .
C14 C 0.3071(5) 0.4294(4) 0.8333(7) 0.0593(18) Uani 1 1 d . . . . .
C15 C 0.5858(6) 0.3990(4) 0.2410(7) 0.066(2) Uani 1 1 d . . . . .
H15A H 0.633100 0.436132 0.281017 0.079 Uiso 1 1 calc R . . . .
H15B H 0.557053 0.409733 0.139478 0.079 Uiso 1 1 calc R . . . .
C16 C 0.6436(7) 0.3305(5) 0.2512(9) 0.088(2) Uani 1 1 d . U . . .
H16A H 0.598177 0.293071 0.207323 0.106 Uiso 1 1 calc R . . . .
H16B H 0.672559 0.318700 0.352110 0.106 Uiso 1 1 calc R . . . .
C17 C 0.7309(10) 0.3411(7) 0.1677(17) 0.174(4) Uani 1 1 d D U . . .
H17A H 0.701149 0.352885 0.067023 0.209 Uiso 1 1 calc R . . . .
H17B H 0.774879 0.379412 0.210976 0.209 Uiso 1 1 calc R . . . .
C18 C 0.7936(11) 0.2744(7) 0.1750(16) 0.175(4) Uani 1 1 d D U . . .
H18A H 0.811012 0.257648 0.273306 0.262 Uiso 1 1 calc GR . . . .
H18B H 0.855106 0.283915 0.142826 0.262 Uiso 1 1 calc GR . . . .
H18C H 0.754173 0.239551 0.113373 0.262 Uiso 1 1 calc GR . . . .
C19 C 0.7814(5) 0.4761(4) 0.7821(8) 0.067(2) Uani 1 1 d . . . . .
H19A H 0.796808 0.524808 0.806349 0.081 Uiso 0.5 1 calc R . P A 1
H19B H 0.784472 0.469189 0.681496 0.081 Uiso 0.5 1 calc R . P A 1
H19C H 0.816639 0.505818 0.860994 0.081 Uiso 0.5 1 calc R . P B 2
H19D H 0.778432 0.500230 0.690919 0.081 Uiso 0.5 1 calc R . P B 2
C20 C 0.8591(12) 0.4313(9) 0.8767(19) 0.071(4) Uani 0.5 1 d . U P C 1
H20A H 0.856987 0.439529 0.977192 0.085 Uiso 0.5 1 calc R . P C 1
H20B H 0.841522 0.382683 0.854767 0.085 Uiso 0.5 1 calc R . P C 1
C21 C 0.9643(15) 0.4437(12) 0.860(2) 0.098(6) Uani 0.5 1 d . U P C 1
H21A H 1.012356 0.417815 0.933749 0.118 Uiso 0.5 1 calc R . P C 1
H21B H 0.980587 0.493015 0.873015 0.118 Uiso 0.5 1 calc R . P C 1
C22 C 0.975(2) 0.419(2) 0.701(3) 0.147(12) Uani 0.5 1 d . U P C 1
H22A H 0.953321 0.371542 0.685235 0.221 Uiso 0.5 1 calc GR . P C 1
H22B H 1.045396 0.423209 0.695127 0.221 Uiso 0.5 1 calc GR . P C 1
H22C H 0.933253 0.448493 0.628726 0.221 Uiso 0.5 1 calc GR . P C 1
C23 C 0.8428(18) 0.4003(16) 0.785(3) 0.150(6) Uani 0.5 1 d D U P C 2
H23A H 0.866834 0.386020 0.885213 0.180 Uiso 0.5 1 calc R . P C 2
H23B H 0.793804 0.365432 0.737248 0.180 Uiso 0.5 1 calc R . P C 2
C24 C 0.9283(19) 0.3993(19) 0.717(3) 0.151(6) Uani 0.5 1 d D U P C 2
H24A H 0.908915 0.419773 0.620786 0.181 Uiso 0.5 1 calc R . P C 2
H24B H 0.950330 0.351599 0.707844 0.181 Uiso 0.5 1 calc R . P C 2
C25 C 1.0182(18) 0.4430(17) 0.815(3) 0.151(6) Uani 0.5 1 d D U P C 2
H25A H 0.998944 0.491389 0.813871 0.226 Uiso 0.5 1 calc GR . P C 2
H25B H 1.078911 0.438272 0.778604 0.226 Uiso 0.5 1 calc GR . P C 2
H25C H 1.031423 0.425856 0.913405 0.226 Uiso 0.5 1 calc GR . P C 2

loop_
_atom_site_aniso_label
_atom_site_aniso_U_11
_atom_site_aniso_U_22
_atom_site_aniso_U_33
_atom_site_aniso_U_23
_atom_site_aniso_U_13
_atom_site_aniso_U_12
Cl1 0.1225(19) 0.0792(16) 0.118(2) 0.0242(14) -0.0506(16) -0.0451(14)
Cl2 0.0764(13) 0.0848(16) 0.0960(16) 0.0307(13) -0.0167(11) -0.0041(11)
O1 0.063(3) 0.055(3) 0.038(2) -0.0146(19) 0.014(2) -0.004(2)
O2 0.071(3) 0.089(4) 0.032(2) -0.005(2) 0.018(2) -0.014(3)
O3 0.096(4) 0.045(3) 0.084(4) 0.019(3) -0.026(3) -0.023(3)
O4 0.077(3) 0.042(3) 0.072(3) 0.007(2) 0.020(2) 0.009(2)
N1 0.065(3) 0.069(4) 0.028(3) -0.004(2) 0.018(2) -0.001(3)
N2 0.062(3) 0.067(4) 0.029(3) -0.005(2) 0.011(2) -0.004(3)
N3 0.163(8) 0.082(6) 0.124(7) 0.045(5) -0.073(7) -0.055(6)
N4 0.091(5) 0.116(6) 0.069(5) -0.044(4) 0.040(4) -0.021(4)
C1 0.054(3) 0.034(3) 0.035(3) -0.003(2) 0.016(3) -0.001(3)
C2 0.054(3) 0.031(3) 0.039(3) 0.002(3) 0.010(3) 0.001(2)
C3 0.062(4) 0.035(3) 0.031(3) -0.001(2) 0.016(3) 0.003(3)
C4 0.047(3) 0.055(4) 0.037(3) 0.003(3) 0.019(3) 0.000(3)
C5 0.055(4) 0.041(4) 0.038(3) 0.003(3) 0.011(3) 0.003(3)
C6 0.058(4) 0.051(4) 0.025(3) 0.001(2) 0.011(3) -0.004(3)
C7 0.062(4) 0.040(3) 0.029(3) -0.002(2) 0.016(3) -0.006(3)
C8 0.060(4) 0.047(4) 0.041(3) 0.009(3) 0.007(3) -0.012(3)
C9 0.060(4) 0.041(4) 0.052(4) 0.007(3) 0.000(3) -0.006(3)
C10 0.071(5) 0.050(4) 0.059(4) 0.009(3) -0.001(3) -0.018(3)
C11 0.054(4) 0.062(5) 0.047(4) 0.014(3) 0.005(3) -0.007(3)
C12 0.061(4) 0.047(4) 0.047(4) 0.006(3) 0.022(3) 0.003(3)
C13 0.099(6) 0.048(5) 0.063(5) 0.012(4) -0.011(4) -0.023(4)
C14 0.067(4) 0.070(5) 0.048(4) -0.008(4) 0.029(3) -0.017(4)
C15 0.079(5) 0.092(6) 0.035(4) -0.003(4) 0.028(3) -0.003(4)
C16 0.117(6) 0.087(7) 0.063(5) -0.011(5) 0.024(4) 0.027(5)
C17 0.168(8) 0.216(11) 0.169(9) 0.021(8) 0.103(7) 0.073(7)
C18 0.168(8) 0.216(11) 0.171(9) 0.021(8) 0.102(7) 0.073(7)
C19 0.054(4) 0.096(6) 0.050(4) 0.005(4) 0.009(3) -0.010(4)
C20 0.065(8) 0.076(12) 0.071(10) -0.010(9) 0.013(7) 0.002(8)
C21 0.073(9) 0.106(16) 0.124(14) 0.012(13) 0.042(11) 0.026(10)
C22 0.13(2) 0.21(4) 0.124(16) 0.025(19) 0.070(15) 0.05(2)
C23 0.113(10) 0.191(15) 0.168(15) 0.068(12) 0.075(10) 0.042(11)
C24 0.113(10) 0.191(15) 0.168(15) 0.068(12) 0.075(10) 0.042(11)
C25 0.113(11) 0.191(15) 0.168(15) 0.068(12) 0.075(10) 0.042(11)

loop_
_atom_type_symbol
_atom_type_description
_atom_type_scat_dispersion_real
_atom_type_scat_dispersion_imag
_atom_type_scat_source
C C 0.0181 0.0091 'International Tables Vol C Tables 4.2.6.8 and 6.1.1.4'
H H 0.0000 0.0000 'International Tables Vol C Tables 4.2.6.8 and 6.1.1.4'
Cl Cl 0.3639 0.7018 'International Tables Vol C Tables 4.2.6.8 and 6.1.1.4'
N N 0.0311 0.0180 'International Tables Vol C Tables 4.2.6.8 and 6.1.1.4'
O O 0.0492 0.0322 'International Tables Vol C Tables 4.2.6.8 and 6.1.1.4'

loop_
_geom_angle_atom_site_label_1
_geom_angle_atom_site_label_2
_geom_angle_atom_site_label_3
_geom_angle
C9 O3 H3 109.5
C3 N1 H1 116.3
C3 N1 C15 127.3(6)
C15 N1 H1 116.3
C5 N2 H2 116.3
C5 N2 C19 127.4(6)
C19 N2 H2 116.3
C2 C1 C6 121.5(5)
C2 C1 C7 118.4(5)
C6 C1 C7 119.9(5)
O1 C2 C1 123.2(6)
O1 C2 C3 117.4(5)
C1 C2 C3 119.4(5)
N1 C3 C2 115.1(5)
N1 C3 C4 122.7(6)
C4 C3 C2 122.3(5)
C3 C4 H4 121.2
C5 C4 C3 117.5(6)
C5 C4 H4 121.2
N2 C5 C4 124.7(6)
N2 C5 C6 112.7(5)
C4 C5 C6 122.6(5)
O2 C6 C1 125.3(6)
O2 C6 C5 118.1(5)
C1 C6 C5 116.6(5)
C1 C7 C12 108.3(5)
C8 C7 C1 111.3(5)
C8 C7 C12 114.4(5)
C14 C7 C1 112.4(5)
C14 C7 C8 108.1(5)
C14 C7 C12 102.1(5)
C9 C8 C7 123.2(6)
C9 C8 C13 119.2(6)
C13 C8 C7 117.6(5)
O3 C9 C8 126.2(6)
O3 C9 C10 112.5(5)
C8 C9 C10 121.3(6)
C9 C10 Cl1 117.5(5)
C11 C10 Cl1 120.9(5)
C11 C10 C9 121.5(6)
C10 C11 Cl2 122.7(5)
C10 C11 C12 122.5(6)
C12 C11 Cl2 114.8(5)
O4 C12 C7 120.6(6)
O4 C12 C11 122.6(6)
C11 C12 C7 116.7(6)
N3 C13 C8 178.8(11)
N4 C14 C7 173.4(7)
N1 C15 H15A 109.2
N1 C15 H15B 109.2
N1 C15 C16 112.3(7)
H15A C15 H15B 107.9
C16 C15 H15A 109.2
C16 C15 H15B 109.2
C15 C16 H16A 110.4
C15 C16 H16B 110.4
C15 C16 C17 106.7(8)
H16A C16 H16B 108.6
C17 C16 H16A 110.4
C17 C16 H16B 110.4
C16 C17 H17A 109.7
C16 C17 H17B 109.7
H17A C17 H17B 108.2
C18 C17 C16 109.7(10)
C18 C17 H17A 109.7
C18 C17 H17B 109.7
C17 C18 H18A 109.5
C17 C18 H18B 109.5
C17 C18 H18C 109.5
H18A C18 H18B 109.5
H18A C18 H18C 109.5
H18B C18 H18C 109.5
N2 C19 H19A 109.3
N2 C19 H19B 109.3
N2 C19 H19C 110.3
N2 C19 H19D 110.3
N2 C19 C20 111.6(9)
N2 C19 C23 107.1(10)

loop_
_geom_bond_atom_site_label_1
_geom_bond_atom_site_label_2
_geom_bond_distance
Cl1 C10 1.695(7)
Cl2 C11 1.705(6)
O1 C2 1.271(7)
O2 C6 1.221(7)
O3 H3 0.8200
O3 C9 1.334(8)
O4 C12 1.203(7)
N1 H1 0.8600
N1 C3 1.318(7)
N1 C15 1.454(8)
N2 H2 0.8600
N2 C5 1.321(7)
N2 C19 1.452(8)
N3 C13 1.117(9)
N4 C14 1.128(9)
C1 C2 1.377(8)
C1 C6 1.419(8)
C1 C7 1.535(8)
C2 C3 1.496(8)
C3 C4 1.391(8)
C4 H4 0.9300
C4 C5 1.388(8)
C5 C6 1.529(9)
C7 C8 1.507(8)
C7 C12 1.562(9)
C7 C14 1.501(9)
C8 C9 1.340(8)
C8 C13 1.440(9)
C9 C10 1.467(9)
C10 C11 1.335(10)
C11 C12 1.495(9)
C15 H15A 0.9700
C15 H15B 0.9700
C15 C16 1.514(11)
C16 H16A 0.9700
C16 H16B 0.9700
C16 C17 1.568(14)
C17 H17A 0.9700
C17 H17B 0.9700
C17 C18 1.521(6)
C18 H18A 0.9600
C18 H18B 0.9600
C18 H18C 0.9600
C19 H19A 0.9700
C19 H19B 0.9700
C19 H19C 0.9700
C19 H19D 0.9700
C19 C20 1.481(18)
C19 C23 1.67(3)

loop_
_twin_individual_id
_twin_individual_mass_fraction_refined
_oxdiff_twin_reflns_isolated
_oxdiff_twin_reflns_overlapped
_twin_individual_twin_lattice_type
_twin_individual_twin_matrix_11
_twin_individual_twin_matrix_12
_twin_individual_twin_matrix_13
_twin_individual_twin_matrix_21
_twin_individual_twin_matrix_22
_twin_individual_twin_matrix_23
_twin_individual_twin_matrix_31
_twin_individual_twin_matrix_32
_twin_individual_twin_matrix_33
1 0.553(2) 5803 9285 ref 1.0000 0.0000 0.0000 0.0000 1.0000 0.0000 0.0000 0.0000 1.0000
2 0.447(2) 5813 9285 nmt -0.9998 0.0054 -0.6614 -0.0096 -0.9996 -0.0024 -0.0026 -0.0001 0.9990
